data_4102387
loop_
_publ_author_name
'Mathieu J.-L. Tschan'
'Eduardo J. Garc\'ia-Su\'arez'
'Zoraida Freixa'
'H\'el\`ene Launay'
'Henk Hagen'
'Jordi Benet-Buchholz'
'Piet W. N. M. van Leeuwen'

_publ_section_title
;
 Efficient Bulky Phosphines for the Selective Telomerization of
 1,3-Butadiene with Methanol
;
_journal_name_full 'Journal of the American Chemical Society'
_journal_page_first 6463
_journal_page_last 6473
_journal_paper_doi 10.1021/ja100521m
_journal_volume 132
_journal_year 2010
_chemical_formula_sum 'C31 H37 O P Pd Si2'
_chemical_formula_weight 619.16
_space_group_IT_number 2
_symmetry_cell_setting triclinic
_symmetry_space_group_name_Hall '-P 1'
_symmetry_space_group_name_H-M 'P -1'
_atom_sites_solution_hydrogens geom
_atom_sites_solution_primary direct
_atom_sites_solution_secondary difmap
_audit_creation_method SHELXL-97
_cell_angle_alpha 90.612(2)
_cell_angle_beta 94.8070(10)
_cell_angle_gamma 110.8610(10)
_cell_formula_units_Z 2
_cell_length_a 10.2083(3)
_cell_length_b 12.3688(4)
_cell_length_c 12.3907(4)
_cell_measurement_reflns_used 9804
_cell_measurement_temperature 100(2)
_cell_measurement_theta_max 39.53
_cell_measurement_theta_min 2.85
_cell_volume 1455.42(8)
_computing_cell_refinement 'Bruker APEX2 v2009.1-0'
_computing_data_collection 'Bruker APEX2 v2009.1-0'
_computing_data_reduction 'Bruker SAINT V7.60A'
_computing_molecular_graphics 'Bruker SHELXTL'
_computing_publication_material 'Bruker SHELXTL'
_computing_structure_refinement 'SHELXS-97 (Sheldrick, 2008)'
_computing_structure_solution 'SHELXS-97 (Sheldrick, 2008)'
_diffrn_ambient_temperature 100(2)
_diffrn_detector_area_resol_mean 512
_diffrn_detector_type '4K CCD area detector APEX II'
_diffrn_measured_fraction_theta_full 0.850
_diffrn_measured_fraction_theta_max 0.850
_diffrn_measurement_device_type 'Kappa 4-axis goniometer bruker-nonius'
_diffrn_measurement_method
;
 Fullsphere data collection, phi and omega scans
;
_diffrn_measurement_specimen_support 'magnetic support whith 10 micron nylon fiber cryoloop'
_diffrn_radiation_monochromator 'Multilayer Montel 200 mirrors'
_diffrn_radiation_type MoK\a
_diffrn_radiation_wavelength 0.71073
_diffrn_reflns_av_R_equivalents 0.0286
_diffrn_reflns_av_sigmaI/netI 0.0363
_diffrn_reflns_limit_h_max 18
_diffrn_reflns_limit_h_min -18
_diffrn_reflns_limit_k_max 21
_diffrn_reflns_limit_k_min -19
_diffrn_reflns_limit_l_max 21
_diffrn_reflns_limit_l_min -19
_diffrn_reflns_number 32852
_diffrn_reflns_theta_full 39.69
_diffrn_reflns_theta_max 39.69
_diffrn_reflns_theta_min 2.58
_diffrn_source 'rotating anode X-ray tube'
_diffrn_source_current 70
_diffrn_source_power 50
_diffrn_source_size '3 mm x 0.3 mm fine focus'
_diffrn_source_type 'Bruker-Nonius FR 591'
_exptl_absorpt_coefficient_mu 0.797
_exptl_absorpt_correction_T_max 1.0000
_exptl_absorpt_correction_T_min 0.8068
_exptl_absorpt_correction_type empirical
_exptl_absorpt_process_details
; 
 SADABS Version 2008/1 Bruker-Nonius
 Blessing, Acta Cryst. (1995) A51 33-38
;
_exptl_crystal_colour white
_exptl_crystal_density_diffrn 1.413
_exptl_crystal_density_method 'not measured'
_exptl_crystal_description block
_exptl_crystal_F_000 640
_exptl_crystal_size_max 0.50
_exptl_crystal_size_mid 0.35
_exptl_crystal_size_min 0.20
_refine_diff_density_max 2.546
_refine_diff_density_min -1.116
_refine_diff_density_rms 0.121
_refine_ls_extinction_method none
_refine_ls_goodness_of_fit_ref 1.054
_refine_ls_hydrogen_treatment noref
_refine_ls_matrix_type full
_refine_ls_number_parameters 346
_refine_ls_number_reflns 15068
_refine_ls_number_restraints 0
_refine_ls_restrained_S_all 1.054
_refine_ls_R_factor_all 0.0407
_refine_ls_R_factor_gt 0.0349
_refine_ls_shift/su_max 0.004
_refine_ls_shift/su_mean 0.000
_refine_ls_structure_factor_coef Fsqd
_refine_ls_weighting_details 'calc w=1/[\s^2^(Fo^2^)+(0.0507P)^2^+0.5101P] where P=(Fo^2^+2Fc^2^)/3'
_refine_ls_weighting_scheme calc
_refine_ls_wR_factor_gt 0.0889
_refine_ls_wR_factor_ref 0.0935
_reflns_number_gt 13395
_reflns_number_total 15068
_reflns_threshold_expression >2sigma(I)
_cod_data_source_file ja100521m_si_003.cif
_cod_data_source_block egs008p-1
_cod_depositor_comments
;
The following automatic conversions were performed:

data name '_diffrn_measurement_specimen_suppport' was replaced with
'_diffrn_measurement_specimen_support' as specified in the
replacement file 'data/replacement-values/replacement_tags.lst'.

Automatic conversion script
Id: cif_correct_tags 9268 2022-04-12 08:56:07Z antanas 
;
_cod_database_code 4102387

loop_
_symmetry_equiv_pos_as_xyz
'x, y, z'
'-x, -y, -z'

loop_
_atom_site_label
_atom_site_type_symbol
_atom_site_fract_x
_atom_site_fract_y
_atom_site_fract_z
_atom_site_U_iso_or_equiv
_atom_site_adp_type
_atom_site_occupancy
_atom_site_symmetry_multiplicity
_atom_site_calc_flag
_atom_site_refinement_flags
Pd1 Pd 0.862345(8) 0.634936(7) 0.666002(7) 0.01318(3) Uani 1 1 d .
P1 P 0.79594(3) 0.78000(3) 0.73798(2) 0.01333(5) Uani 1 1 d .
C1 C 0.65621(11) 0.82643(10) 0.67404(9) 0.01472(17) Uani 1 1 d .
Si1 Si 0.86672(4) 0.37672(3) 0.74355(3) 0.01551(6) Uani 1 1 d .
O1 O 1.03624(10) 0.44507(10) 0.73858(10) 0.0249(2) Uani 1 1 d .
C2 C 0.59600(12) 0.78451(11) 0.56981(10) 0.01647(19) Uani 1 1 d .
Si2 Si 1.14522(4) 0.56981(3) 0.70295(3) 0.01605(6) Uani 1 1 d .
C3 C 0.48450(14) 0.81766(12) 0.52238(11) 0.0211(2) Uani 1 1 d .
H3 H 0.4448 0.7900 0.4508 0.025 Uiso 1 1 calc R
C4 C 0.43355(14) 0.88782(13) 0.57692(12) 0.0221(2) Uani 1 1 d .
H4 H 0.3562 0.9053 0.5444 0.026 Uiso 1 1 calc R
C5 C 0.49434(13) 0.93507(12) 0.68150(12) 0.0196(2) Uani 1 1 d .
C6 C 0.44214(16) 1.00925(14) 0.73732(15) 0.0255(3) Uani 1 1 d .
H6 H 0.3643 1.0260 0.7046 0.031 Uiso 1 1 calc R
C7 C 0.50224(17) 1.05733(14) 0.83787(15) 0.0270(3) Uani 1 1 d .
H7 H 0.4657 1.1064 0.8750 0.032 Uiso 1 1 calc R
C8 C 0.61902(16) 1.03339(13) 0.88585(12) 0.0235(2) Uani 1 1 d .
H8 H 0.6622 1.0679 0.9548 0.028 Uiso 1 1 calc R
C9 C 0.67045(13) 0.96080(11) 0.83369(11) 0.01825(19) Uani 1 1 d .
H9 H 0.7490 0.9459 0.8675 0.022 Uiso 1 1 calc R
C10 C 0.60948(12) 0.90709(11) 0.73024(10) 0.01615(18) Uani 1 1 d .
C11 C 0.63603(14) 0.70325(12) 0.49992(11) 0.0206(2) Uani 1 1 d .
H11A H 0.7339 0.7115 0.5209 0.031 Uiso 1 1 calc R
H11B H 0.6261 0.7219 0.4237 0.031 Uiso 1 1 calc R
H11C H 0.5741 0.6234 0.5096 0.031 Uiso 1 1 calc R
C12 C 0.74121(12) 0.73093(10) 0.87130(9) 0.01503(17) Uani 1 1 d .
C13 C 0.60314(13) 0.70544(11) 0.89785(10) 0.01769(19) Uani 1 1 d .
H13 H 0.5373 0.7234 0.8494 0.021 Uiso 1 1 calc R
C14 C 0.56154(14) 0.65381(12) 0.99489(11) 0.0209(2) Uani 1 1 d .
H14 H 0.4677 0.6373 1.0124 0.025 Uiso 1 1 calc R
C15 C 0.65610(16) 0.62643(12) 1.06598(11) 0.0221(2) Uani 1 1 d .
H15 H 0.6272 0.5917 1.1322 0.027 Uiso 1 1 calc R
C16 C 0.79287(16) 0.64980(13) 1.04047(11) 0.0221(2) Uani 1 1 d .
H16 H 0.8578 0.6310 1.0892 0.027 Uiso 1 1 calc R
C17 C 0.83512(14) 0.70088(12) 0.94322(11) 0.0192(2) Uani 1 1 d .
H17 H 0.9285 0.7155 0.9255 0.023 Uiso 1 1 calc R
C18 C 0.94249(12) 0.91943(11) 0.75798(10) 0.01575(18) Uani 1 1 d .
C19 C 0.97443(13) 0.98337(11) 0.66496(11) 0.0192(2) Uani 1 1 d .
H19 H 0.9171 0.9558 0.5988 0.023 Uiso 1 1 calc R
C20 C 1.08943(14) 1.08703(12) 0.66827(12) 0.0218(2) Uani 1 1 d .
H20 H 1.1100 1.1297 0.6046 0.026 Uiso 1 1 calc R
C21 C 1.17388(14) 1.12797(12) 0.76448(13) 0.0237(2) Uani 1 1 d .
H21 H 1.2523 1.1986 0.7669 0.028 Uiso 1 1 calc R
C22 C 1.14331(15) 1.06527(13) 0.85727(12) 0.0247(3) Uani 1 1 d .
H22 H 1.2008 1.0934 0.9233 0.030 Uiso 1 1 calc R
C23 C 1.02863(14) 0.96107(12) 0.85413(11) 0.0209(2) Uani 1 1 d .
H23 H 1.0091 0.9183 0.9178 0.025 Uiso 1 1 calc R
C24 C 0.67204(13) 0.49625(12) 0.70474(12) 0.0195(2) Uani 1 1 d .
H24A H 0.668(2) 0.500(2) 0.7830(19) 0.021(5) Uiso 1 1 d .
H25A H 0.592(2) 0.500(2) 0.6579(19) 0.021(5) Uiso 1 1 d .
C25 C 0.75984(12) 0.44555(11) 0.66145(10) 0.01631(18) Uani 1 1 d .
H25 H 0.7257 0.4094 0.5869 0.020 Uiso 1 1 calc R
C26 C 1.05622(12) 0.63589(11) 0.60104(10) 0.01622(18) Uani 1 1 d .
H26 H 1.0456 0.6051 0.5246 0.019 Uiso 1 1 calc R
C27 C 1.05908(13) 0.74922(12) 0.61383(11) 0.0185(2) Uani 1 1 d .
H27A H 1.029(2) 0.7843(19) 0.5515(18) 0.017(5) Uiso 1 1 d .
H27B H 1.113(2) 0.796(2) 0.672(2) 0.024(5) Uiso 1 1 d .
C28 C 0.82831(17) 0.37419(15) 0.88800(12) 0.0257(3) Uani 1 1 d .
H28A H 0.8807 0.3332 0.9295 0.039 Uiso 1 1 calc R
H28B H 0.7272 0.3343 0.8926 0.039 Uiso 1 1 calc R
H28C H 0.8568 0.4537 0.9179 0.039 Uiso 1 1 calc R
C29 C 0.82630(16) 0.22692(13) 0.68774(13) 0.0233(2) Uani 1 1 d .
H29A H 0.8448 0.2295 0.6113 0.035 Uiso 1 1 calc R
H29B H 0.7270 0.1809 0.6939 0.035 Uiso 1 1 calc R
H29C H 0.8858 0.1915 0.7286 0.035 Uiso 1 1 calc R
C30 C 1.21563(16) 0.67074(16) 0.82419(12) 0.0273(3) Uani 1 1 d .
H30A H 1.1394 0.6907 0.8515 0.041 Uiso 1 1 calc R
H30B H 1.2895 0.7413 0.8041 0.041 Uiso 1 1 calc R
H30C H 1.2550 0.6333 0.8808 0.041 Uiso 1 1 calc R
C31 C 1.29129(15) 0.53577(15) 0.64836(12) 0.0236(2) Uani 1 1 d .
H31A H 1.3357 0.5018 0.7049 0.035 Uiso 1 1 calc R
H31B H 1.3613 0.6070 0.6253 0.035 Uiso 1 1 calc R
H31C H 1.2537 0.4805 0.5862 0.035 Uiso 1 1 calc R

loop_
_atom_site_aniso_label
_atom_site_aniso_U_11
_atom_site_aniso_U_22
_atom_site_aniso_U_33
_atom_site_aniso_U_23
_atom_site_aniso_U_13
_atom_site_aniso_U_12
Pd1 0.01353(4) 0.01360(4) 0.01349(4) -0.00025(2) 0.00120(2) 0.00623(3)
P1 0.01310(11) 0.01333(12) 0.01433(11) -0.00053(9) 0.00123(8) 0.00573(9)
C1 0.0137(4) 0.0149(4) 0.0158(4) 0.0012(3) 0.0013(3) 0.0055(3)
Si1 0.01595(13) 0.01640(14) 0.01573(13) 0.00309(11) 0.00392(10) 0.00710(11)
O1 0.0159(4) 0.0254(5) 0.0340(5) 0.0148(4) 0.0039(3) 0.0075(3)
C2 0.0156(4) 0.0154(4) 0.0172(4) 0.0013(3) 0.0002(3) 0.0045(3)
Si2 0.01374(13) 0.02046(15) 0.01523(13) 0.00377(11) 0.00313(10) 0.00720(11)
C3 0.0185(5) 0.0202(5) 0.0227(5) 0.0029(4) -0.0035(4) 0.0057(4)
C4 0.0170(5) 0.0217(6) 0.0282(6) 0.0048(5) -0.0008(4) 0.0083(4)
C5 0.0171(5) 0.0166(5) 0.0268(6) 0.0040(4) 0.0046(4) 0.0075(4)
C6 0.0227(6) 0.0243(6) 0.0354(7) 0.0044(5) 0.0078(5) 0.0143(5)
C7 0.0293(7) 0.0245(6) 0.0339(7) 0.0005(5) 0.0123(5) 0.0160(5)
C8 0.0285(6) 0.0212(6) 0.0243(6) 0.0006(5) 0.0094(4) 0.0118(5)
C9 0.0212(5) 0.0172(5) 0.0189(5) 0.0006(4) 0.0057(4) 0.0091(4)
C10 0.0160(4) 0.0154(5) 0.0188(4) 0.0024(4) 0.0042(3) 0.0071(3)
C11 0.0225(5) 0.0223(5) 0.0166(5) -0.0027(4) -0.0007(4) 0.0081(4)
C12 0.0172(4) 0.0147(4) 0.0144(4) 0.0001(3) 0.0016(3) 0.0072(3)
C13 0.0166(4) 0.0171(5) 0.0192(5) 0.0026(4) 0.0029(3) 0.0057(4)
C14 0.0213(5) 0.0187(5) 0.0213(5) 0.0033(4) 0.0061(4) 0.0043(4)
C15 0.0292(6) 0.0173(5) 0.0172(5) 0.0024(4) 0.0024(4) 0.0050(4)
C16 0.0278(6) 0.0218(6) 0.0179(5) 0.0019(4) -0.0011(4) 0.0108(5)
C17 0.0202(5) 0.0216(5) 0.0183(5) 0.0013(4) 0.0003(4) 0.0109(4)
C18 0.0148(4) 0.0147(4) 0.0180(4) -0.0019(3) 0.0020(3) 0.0055(3)
C19 0.0197(5) 0.0157(5) 0.0209(5) -0.0007(4) 0.0015(4) 0.0048(4)
C20 0.0214(5) 0.0163(5) 0.0260(6) -0.0001(4) 0.0048(4) 0.0041(4)
C21 0.0196(5) 0.0183(5) 0.0299(6) -0.0062(5) 0.0054(4) 0.0022(4)
C22 0.0195(5) 0.0254(6) 0.0241(6) -0.0077(5) 0.0013(4) 0.0021(4)
C23 0.0186(5) 0.0227(6) 0.0180(5) -0.0041(4) 0.0015(4) 0.0035(4)
C24 0.0147(4) 0.0170(5) 0.0266(6) 0.0010(4) 0.0024(4) 0.0056(4)
C25 0.0165(4) 0.0148(4) 0.0178(4) -0.0008(3) 0.0006(3) 0.0060(3)
C26 0.0175(4) 0.0180(5) 0.0153(4) 0.0020(3) 0.0036(3) 0.0085(4)
C27 0.0186(5) 0.0177(5) 0.0212(5) 0.0028(4) 0.0065(4) 0.0078(4)
C28 0.0295(6) 0.0328(7) 0.0179(5) 0.0026(5) 0.0049(4) 0.0144(5)
C29 0.0294(6) 0.0189(5) 0.0255(6) 0.0022(4) 0.0068(5) 0.0125(5)
C30 0.0247(6) 0.0390(8) 0.0180(5) -0.0032(5) -0.0010(4) 0.0121(5)
C31 0.0224(5) 0.0308(7) 0.0236(6) 0.0076(5) 0.0080(4) 0.0154(5)

loop_
_atom_type_symbol
_atom_type_description
_atom_type_scat_dispersion_real
_atom_type_scat_dispersion_imag
_atom_type_scat_source
C C 0.0033 0.0016 'International Tables Vol C Tables 4.2.6.8 and 6.1.1.4'
H H 0.0000 0.0000 'International Tables Vol C Tables 4.2.6.8 and 6.1.1.4'
O O 0.0106 0.0060 'International Tables Vol C Tables 4.2.6.8 and 6.1.1.4'
Si Si 0.0817 0.0704 'International Tables Vol C Tables 4.2.6.8 and 6.1.1.4'
P P 0.1023 0.0942 'International Tables Vol C Tables 4.2.6.8 and 6.1.1.4'
Pd Pd -0.9988 1.0072 'International Tables Vol C Tables 4.2.6.8 and 6.1.1.4'

loop_
_geom_angle_atom_site_label_1
_geom_angle_atom_site_label_2
_geom_angle_atom_site_label_3
_geom_angle
C27 Pd1 C24 170.19(5)
C27 Pd1 C26 37.46(5)
C24 Pd1 C26 132.98(5)
C27 Pd1 C25 133.01(5)
C24 Pd1 C25 37.30(5)
C26 Pd1 C25 95.70(5)
C27 Pd1 P1 96.07(4)
C24 Pd1 P1 93.69(4)
C26 Pd1 P1 132.97(3)
C25 Pd1 P1 130.86(3)
C12 P1 C18 107.90(6)
C12 P1 C1 105.65(6)
C18 P1 C1 100.71(5)
C12 P1 Pd1 104.75(4)
C18 P1 Pd1 112.65(4)
C1 P1 Pd1 124.26(4)
C2 C1 C10 119.51(11)
C2 C1 P1 119.72(10)
C10 C1 P1 120.77(9)
O1 Si1 C25 112.21(5)
O1 Si1 C29 106.53(7)
C25 Si1 C29 109.12(6)
O1 Si1 C28 108.23(7)
C25 Si1 C28 110.31(7)
C29 Si1 C28 110.38(7)
Si2 O1 Si1 139.54(7)
C1 C2 C3 119.37(13)
C1 C2 C11 125.80(11)
C3 C2 C11 114.82(11)
O1 Si2 C26 111.02(5)
O1 Si2 C31 104.86(7)
C26 Si2 C31 112.24(6)
O1 Si2 C30 109.92(7)
C26 Si2 C30 109.25(7)
C31 Si2 C30 109.47(8)
C4 C3 C2 121.72(12)
C3 C4 C5 120.74(12)
C4 C5 C6 120.51(13)
C4 C5 C10 119.16(13)
C6 C5 C10 120.33(13)
C7 C6 C5 120.93(14)
C6 C7 C8 119.46(14)
C9 C8 C7 120.58(15)
C8 C9 C10 121.84(13)
C9 C10 C5 116.81(12)
C9 C10 C1 123.89(11)
C5 C10 C1 119.30(11)
C13 C12 C17 118.50(11)
C13 C12 P1 122.46(9)
C17 C12 P1 118.30(9)
C14 C13 C12 120.41(12)
C15 C14 C13 120.44(13)
C14 C15 C16 119.97(12)
C15 C16 C17 119.94(12)
C16 C17 C12 120.72(12)
C23 C18 C19 118.71(11)
C23 C18 P1 125.71(10)
C19 C18 P1 115.40(9)
C20 C19 C18 120.76(12)
C21 C20 C19 120.04(13)
C20 C21 C22 119.72(12)
C21 C22 C23 120.40(13)
C18 C23 C22 120.37(13)
C25 C24 Pd1 72.06(7)
C24 C25 Si1 124.11(10)
C24 C25 Pd1 70.65(7)
Si1 C25 Pd1 111.70(5)
C27 C26 Si2 122.54(10)
C27 C26 Pd1 69.93(7)
Si2 C26 Pd1 106.97(5)
C26 C27 Pd1 72.61(7)

loop_
_geom_bond_atom_site_label_1
_geom_bond_atom_site_label_2
_geom_bond_distance
Pd1 C27 2.1598(12)
Pd1 C24 2.1789(13)
Pd1 C26 2.1944(12)
Pd1 C25 2.1970(12)
Pd1 P1 2.3255(3)
P1 C12 1.8287(12)
P1 C18 1.8343(12)
P1 C1 1.8428(12)
C1 C2 1.3929(17)
C1 C10 1.4447(18)
Si1 O1 1.6402(11)
Si1 C25 1.8557(13)
Si1 C29 1.8606(16)
Si1 C28 1.8624(15)
O1 Si2 1.6394(11)
C2 C3 1.4264(18)
C2 C11 1.503(2)
Si2 C26 1.8565(12)
Si2 C31 1.8624(15)
Si2 C30 1.8632(16)
C3 C4 1.359(2)
C4 C5 1.413(2)
C5 C6 1.414(2)
C5 C10 1.4286(18)
C6 C7 1.371(3)
C7 C8 1.414(2)
C8 C9 1.371(2)
C9 C10 1.4232(18)
C12 C13 1.3992(17)
C12 C17 1.4032(17)
C13 C14 1.3938(18)
C14 C15 1.385(2)
C15 C16 1.386(2)
C16 C17 1.3953(19)
C18 C23 1.3952(17)
C18 C19 1.3997(18)
C19 C20 1.3937(18)
C20 C21 1.387(2)
C21 C22 1.388(2)
C22 C23 1.3964(19)
C24 C25 1.399(2)
C26 C27 1.3987(19)

loop_
_geom_torsion_atom_site_label_1
_geom_torsion_atom_site_label_2
_geom_torsion_atom_site_label_3
_geom_torsion_atom_site_label_4
_geom_torsion
C27 Pd1 P1 C12 -132.46(5)
C24 Pd1 P1 C12 48.49(5)
C26 Pd1 P1 C12 -125.11(6)
C25 Pd1 P1 C12 45.11(6)
C27 Pd1 P1 C18 -15.43(6)
C24 Pd1 P1 C18 165.51(6)
C26 Pd1 P1 C18 -8.08(6)
C25 Pd1 P1 C18 162.13(6)
C27 Pd1 P1 C1 106.42(6)
C24 Pd1 P1 C1 -72.64(6)
C26 Pd1 P1 C1 113.77(6)
C25 Pd1 P1 C1 -76.02(6)
C12 P1 C1 C2 -129.16(10)
C18 P1 C1 C2 118.64(10)
Pd1 P1 C1 C2 -8.44(11)
C12 P1 C1 C10 51.64(10)
C18 P1 C1 C10 -60.56(10)
Pd1 P1 C1 C10 172.36(7)
C25 Si1 O1 Si2 15.55(16)
C29 Si1 O1 Si2 134.90(13)
C28 Si1 O1 Si2 -106.39(14)
C10 C1 C2 C3 -2.98(17)
P1 C1 C2 C3 177.81(9)
C10 C1 C2 C11 178.13(11)
P1 C1 C2 C11 -1.08(17)
Si1 O1 Si2 C26 -24.79(16)
Si1 O1 Si2 C31 -146.22(13)
Si1 O1 Si2 C30 96.21(14)
C1 C2 C3 C4 -1.09(19)
C11 C2 C3 C4 177.92(12)
C2 C3 C4 C5 3.0(2)
C3 C4 C5 C6 179.16(13)
C3 C4 C5 C10 -0.8(2)
C4 C5 C6 C7 -178.68(14)
C10 C5 C6 C7 1.2(2)
C5 C6 C7 C8 0.7(2)
C6 C7 C8 C9 -1.4(2)
C7 C8 C9 C10 0.1(2)
C8 C9 C10 C5 1.82(18)
C8 C9 C10 C1 -177.41(12)
C4 C5 C10 C9 177.48(12)
C6 C5 C10 C9 -2.45(18)
C4 C5 C10 C1 -3.25(18)
C6 C5 C10 C1 176.82(12)
C2 C1 C10 C9 -175.68(11)
P1 C1 C10 C9 3.53(16)
C2 C1 C10 C5 5.11(17)
P1 C1 C10 C5 -175.69(9)
C18 P1 C12 C13 123.29(11)
C1 P1 C12 C13 16.24(12)
Pd1 P1 C12 C13 -116.47(10)
C18 P1 C12 C17 -66.74(11)
C1 P1 C12 C17 -173.79(10)
Pd1 P1 C12 C17 53.50(11)
C17 C12 C13 C14 1.5(2)
P1 C12 C13 C14 171.42(11)
C12 C13 C14 C15 -0.4(2)
C13 C14 C15 C16 -0.4(2)
C14 C15 C16 C17 0.0(2)
C15 C16 C17 C12 1.1(2)
C13 C12 C17 C16 -1.8(2)
P1 C12 C17 C16 -172.20(11)
C12 P1 C18 C23 20.46(14)
C1 P1 C18 C23 130.93(12)
Pd1 P1 C18 C23 -94.67(12)
C12 P1 C18 C19 -164.63(10)
C1 P1 C18 C19 -54.17(11)
Pd1 P1 C18 C19 80.23(11)
C23 C18 C19 C20 -0.4(2)
P1 C18 C19 C20 -175.71(11)
C18 C19 C20 C21 0.0(2)
C19 C20 C21 C22 0.0(2)
C20 C21 C22 C23 0.3(2)
C19 C18 C23 C22 0.8(2)
P1 C18 C23 C22 175.51(12)
C21 C22 C23 C18 -0.7(2)
C27 Pd1 C24 C25 9.7(3)
C26 Pd1 C24 C25 -2.19(11)
P1 Pd1 C24 C25 -175.78(7)
Pd1 C24 C25 Si1 103.61(9)
O1 Si1 C25 C24 -115.99(11)
C29 Si1 C25 C24 126.18(11)
C28 Si1 C25 C24 4.76(13)
O1 Si1 C25 Pd1 -35.27(9)
C29 Si1 C25 Pd1 -153.10(7)
C28 Si1 C25 Pd1 85.48(8)
C27 Pd1 C25 C24 -177.74(8)
C26 Pd1 C25 C24 178.39(8)
P1 Pd1 C25 C24 5.57(9)
C27 Pd1 C25 Si1 62.26(9)
C24 Pd1 C25 Si1 -119.99(11)
C26 Pd1 C25 Si1 58.40(7)
P1 Pd1 C25 Si1 -114.42(5)
O1 Si2 C26 C27 127.64(11)
C31 Si2 C26 C27 -115.37(12)
C30 Si2 C26 C27 6.25(13)
O1 Si2 C26 Pd1 51.00(8)
C31 Si2 C26 Pd1 167.99(7)
C30 Si2 C26 Pd1 -70.40(8)
C24 Pd1 C26 C27 176.68(8)
C25 Pd1 C26 C27 175.35(8)
P1 Pd1 C26 C27 -12.07(9)
C27 Pd1 C26 Si2 119.16(10)
C24 Pd1 C26 Si2 -64.16(9)
C25 Pd1 C26 Si2 -65.49(6)
P1 Pd1 C26 Si2 107.09(5)
Si2 C26 C27 Pd1 -97.78(9)
C24 Pd1 C27 C26 -14.4(3)
C25 Pd1 C27 C26 -6.33(10)
P1 Pd1 C27 C26 171.15(7)
